data_4347181
loop_
_publ_author_name
'Hogue, Ross W.'
'Feltham, Humphrey L. C.'
'Miller, Reece G.'
'Brooker, Sally'

_publ_section_title
;
 Spin Crossover in Dinuclear N4S2 Iron(II) Thioether-Triazole Complexes:
 Access to [HS-HS], [HS-LS], and [LS-LS] States.
;
_journal_issue 9
_journal_name_full 'Inorganic chemistry'
_journal_page_first 4152
_journal_page_last 4165
_journal_paper_doi 10.1021/acs.inorgchem.5b02851
_journal_volume 55
_journal_year 2016
_chemical_formula_sum 'C46 H46 Fe2 N10 S4'
_chemical_formula_weight 978.87
_space_group_crystal_system monoclinic
_space_group_IT_number 15
_space_group_name_Hall '-C 2yc'
_space_group_name_H-M_alt 'C 1 2/c 1'
_atom_sites_solution_hydrogens geom
_audit_creation_method SHELXL-2014/7
_cell_angle_alpha 90
_cell_angle_beta 110.472(4)
_cell_angle_gamma 90
_cell_formula_units_Z 4
_cell_length_a 16.0419(6)
_cell_length_b 27.6191(11)
_cell_length_c 14.6634(6)
_cell_measurement_reflns_used 7894
_cell_measurement_temperature 100(2)
_cell_measurement_theta_max 27.9490
_cell_measurement_theta_min 3.2210
_cell_volume 6086.5(4)
_computing_structure_refinement 'SHELXL-2014/7 (Sheldrick, 2014)'
_diffrn_ambient_temperature 100(2)
_diffrn_measured_fraction_theta_full 0.997
_diffrn_measured_fraction_theta_max 0.870
_diffrn_measurement_device_type 'Oxford Diffraction Supernova'
_diffrn_radiation_type MoK\a
_diffrn_radiation_wavelength 0.71073
_diffrn_reflns_av_R_equivalents 0.0376
_diffrn_reflns_av_unetI/netI 0.0526
_diffrn_reflns_Laue_measured_fraction_full 0.997
_diffrn_reflns_Laue_measured_fraction_max 0.870
_diffrn_reflns_limit_h_max 22
_diffrn_reflns_limit_h_min -21
_diffrn_reflns_limit_k_max 37
_diffrn_reflns_limit_k_min -34
_diffrn_reflns_limit_l_max 19
_diffrn_reflns_limit_l_min -17
_diffrn_reflns_number 20288
_diffrn_reflns_point_group_measured_fraction_full 0.997
_diffrn_reflns_point_group_measured_fraction_max 0.870
_diffrn_reflns_theta_full 25.242
_diffrn_reflns_theta_max 29.593
_diffrn_reflns_theta_min 3.215
_exptl_absorpt_coefficient_mu 0.648
_exptl_absorpt_correction_T_max 1.00
_exptl_absorpt_correction_T_min 0.69
_exptl_absorpt_correction_type multi-scan
_exptl_absorpt_process_details 'SCALE3 abspack'
_exptl_crystal_colour Green
_exptl_crystal_density_diffrn 1.068
_exptl_crystal_description Block
_exptl_crystal_F_000 2032
_exptl_crystal_size_max 0.400
_exptl_crystal_size_mid 0.200
_exptl_crystal_size_min 0.200
_platon_squeeze_details
;
;
_refine_diff_density_max 1.364
_refine_diff_density_min -1.528
_refine_diff_density_rms 0.110
_refine_ls_extinction_method none
_refine_ls_goodness_of_fit_ref 1.035
_refine_ls_hydrogen_treatment constr
_refine_ls_matrix_type full
_refine_ls_number_parameters 284
_refine_ls_number_reflns 7460
_refine_ls_number_restraints 0
_refine_ls_restrained_S_all 1.035
_refine_ls_R_factor_all 0.0967
_refine_ls_R_factor_gt 0.0765
_refine_ls_shift/su_max 0.001
_refine_ls_shift/su_mean 0.000
_refine_ls_structure_factor_coef Fsqd
_refine_ls_weighting_details 'w=1/[\s^2^(Fo^2^)+(0.0765P)^2^+47.2124P] where P=(Fo^2^+2Fc^2^)/3'
_refine_ls_weighting_scheme calc
_refine_ls_wR_factor_gt 0.1898
_refine_ls_wR_factor_ref 0.2004
_reflns_Friedel_coverage 0.000
_reflns_number_gt 5627
_reflns_number_total 7460
_reflns_threshold_expression 'I > 2\s(I)'
_cod_data_source_file ic5b02851_si_001.cif
_cod_data_source_block RWH332_2_SQUEEZE
_cod_original_sg_symbol_H-M 'C 2/c'
_cod_database_code 4347181
_shelx_shelxl_version_number 2014/7
_shelx_space_group_comment
;
The symmetry employed for this shelxl refinement is uniquely defined
by the following loop, which should always be used as a source of
symmetry information in preference to the above space-group names.
They are only intended as comments.
;
_shelx_estimated_absorpt_t_min 0.782
_shelx_estimated_absorpt_t_max 0.881

loop_
_space_group_symop_operation_xyz
'x, y, z'
'x, -y, z+1/2'
'x+1/2, y+1/2, z'
'x+1/2, -y+1/2, z+1/2'
'-x, -y, -z'
'-x, y, -z-1/2'
'-x+1/2, -y+1/2, -z'
'-x+1/2, y+1/2, -z-1/2'

loop_
_atom_site_label
_atom_site_type_symbol
_atom_site_fract_x
_atom_site_fract_y
_atom_site_fract_z
_atom_site_U_iso_or_equiv
_atom_site_adp_type
_atom_site_occupancy
_atom_site_site_symmetry_order
_atom_site_calc_flag
_atom_site_refinement_flags_posn
_atom_site_refinement_flags_adp
_atom_site_refinement_flags_occupancy
Fe1 Fe 0.43000(3) 0.67063(2) 0.59968(4) 0.01753(15) Uani 1 1 d . . .
C1 C 0.2701(4) 0.66845(18) 0.6628(4) 0.0404(11) Uani 1 1 d . . .
H1 H 0.3016 0.6946 0.7020 0.049 Uiso 1 1 calc R U .
C2 C 0.1939(4) 0.6526(2) 0.6757(5) 0.0598(19) Uani 1 1 d . . .
H2 H 0.1732 0.6674 0.7222 0.072 Uiso 1 1 calc R U .
C3 C 0.1471(3) 0.6136(2) 0.6179(5) 0.0507(15) Uani 1 1 d . . .
H3 H 0.0948 0.6010 0.6253 0.061 Uiso 1 1 calc R U .
C4 C 0.1790(3) 0.5951(2) 0.5527(4) 0.0470(14) Uani 1 1 d . . .
H4 H 0.1481 0.5691 0.5126 0.056 Uiso 1 1 calc R U .
C5 C 0.2562(3) 0.61278(17) 0.5414(3) 0.0319(9) Uani 1 1 d . . .
C6 C 0.2865(3) 0.59458(18) 0.4621(3) 0.0360(10) Uani 1 1 d . . .
H6A H 0.2527 0.6118 0.4011 0.043 Uiso 1 1 calc R U .
H6B H 0.2713 0.5598 0.4517 0.043 Uiso 1 1 calc R U .
C7 C 0.4530(3) 0.55325(15) 0.5687(3) 0.0307(9) Uani 1 1 d . . .
H7A H 0.4104 0.5260 0.5567 0.037 Uiso 1 1 calc R U .
H7B H 0.5070 0.5413 0.5579 0.037 Uiso 1 1 calc R U .
C8 C 0.4774(2) 0.56944(13) 0.6720(3) 0.0218(7) Uani 1 1 d . . .
C9 C 0.5000 0.48833(19) 0.7500 0.0285(12) Uani 1 2 d S T P
C10 C 0.4200(3) 0.46287(15) 0.7267(4) 0.0363(10) Uani 1 1 d . . .
H10 H 0.3653 0.4799 0.7111 0.044 Uiso 1 1 calc R U .
C11 C 0.4207(3) 0.41368(16) 0.7266(4) 0.0371(10) Uani 1 1 d . . .
H11 H 0.3662 0.3965 0.7102 0.045 Uiso 1 1 calc R U .
C12 C 0.5000 0.3883(2) 0.7500 0.0322(13) Uani 1 2 d S T P
C13 C 0.5000 0.3327(3) 0.7500 0.086(4) Uani 1 2 d S T P
H13A H 0.4387 0.3209 0.7319 0.103 Uiso 0.5 1 calc R U P
H13B H 0.5261 0.3209 0.7030 0.103 Uiso 0.5 1 calc R U P
H13C H 0.5351 0.3209 0.8151 0.103 Uiso 0.5 1 calc R U P
C14 C 0.6114(3) 0.66093(17) 0.5901(4) 0.0368(10) Uani 1 1 d . . .
H14 H 0.6149 0.6367 0.6373 0.044 Uiso 1 1 calc R U .
C15 C 0.6834(3) 0.6673(2) 0.5605(4) 0.0477(13) Uani 1 1 d . . .
H15 H 0.7341 0.6469 0.5840 0.057 Uiso 1 1 calc R U .
C16 C 0.6800(4) 0.7043(3) 0.4955(4) 0.0593(17) Uani 1 1 d . . .
H16 H 0.7288 0.7102 0.4746 0.071 Uiso 1 1 calc R U .
C17 C 0.6057(3) 0.7319(3) 0.4624(4) 0.0595(18) Uani 1 1 d . . .
H17 H 0.6030 0.7580 0.4191 0.071 Uiso 1 1 calc R U .
C18 C 0.5343(3) 0.7227(2) 0.4909(3) 0.0384(11) Uani 1 1 d . . .
C19 C 0.4491(3) 0.7516(3) 0.4435(4) 0.0599(18) Uani 1 1 d . . .
H19A H 0.4254 0.7436 0.3733 0.072 Uiso 1 1 calc R U .
H19B H 0.4645 0.7864 0.4492 0.072 Uiso 1 1 calc R U .
C20 C 0.3870(3) 0.78852(18) 0.5838(4) 0.0449(13) Uani 1 1 d . . .
H20A H 0.4116 0.8169 0.5607 0.054 Uiso 1 1 calc R U .
H20B H 0.3315 0.7988 0.5934 0.054 Uiso 1 1 calc R U .
C21 C 0.4513(3) 0.77200(14) 0.6772(3) 0.0286(9) Uani 1 1 d . . .
C22 C 0.5000 0.8550(2) 0.7500 0.0394(16) Uani 1 2 d S T P
C23 C 0.5727(3) 0.87821(18) 0.7448(5) 0.0569(17) Uani 1 1 d . . .
H23 H 0.6219 0.8610 0.7390 0.068 Uiso 1 1 calc R U .
C24 C 0.5714(3) 0.92927(17) 0.7483(5) 0.0568(17) Uani 1 1 d . . .
H24 H 0.6230 0.9466 0.7496 0.068 Uiso 1 1 calc R U .
C25 C 0.5000 0.9546(3) 0.7500 0.055(2) Uani 1 2 d S T P
C26 C 0.5000 1.0093(3) 0.7500 0.065(3) Uani 1 2 d S T P
H26A H 0.5572 1.0211 0.7486 0.078 Uiso 0.5 1 calc R U P
H26B H 0.4518 1.0211 0.6924 0.078 Uiso 0.5 1 calc R U P
H26C H 0.4910 1.0211 0.8089 0.078 Uiso 0.5 1 calc R U P
N1 N 0.3028(2) 0.64933(13) 0.5982(3) 0.0286(7) Uani 1 1 d . . .
N2 N 0.48513(19) 0.61510(11) 0.6992(2) 0.0176(6) Uani 1 1 d . . .
N3 N 0.5000 0.53982(16) 0.7500 0.0241(10) Uani 1 2 d S T P
N4 N 0.5372(2) 0.68727(13) 0.5555(2) 0.0265(7) Uani 1 1 d . . .
N5 N 0.46893(19) 0.72647(12) 0.7023(2) 0.0226(7) Uani 1 1 d . . .
N6 N 0.5000 0.80211(18) 0.7500 0.0337(12) Uani 1 2 d S T P
S1 S 0.40369(7) 0.60141(4) 0.48315(7) 0.0315(3) Uani 1 1 d . . .
S2 S 0.36152(7) 0.74195(6) 0.49307(8) 0.0422(3) Uani 1 1 d . . .

loop_
_atom_site_aniso_label
_atom_site_aniso_U_11
_atom_site_aniso_U_22
_atom_site_aniso_U_33
_atom_site_aniso_U_23
_atom_site_aniso_U_13
_atom_site_aniso_U_12
Fe1 0.0170(2) 0.0193(3) 0.0140(2) 0.00085(19) 0.00255(18) -0.00226(19)
C1 0.057(3) 0.031(2) 0.048(3) 0.021(2) 0.036(2) 0.017(2)
C2 0.070(4) 0.056(4) 0.077(4) 0.047(3) 0.057(3) 0.040(3)
C3 0.033(2) 0.054(3) 0.072(4) 0.041(3) 0.028(3) 0.011(2)
C4 0.027(2) 0.049(3) 0.056(3) 0.030(3) 0.003(2) -0.004(2)
C5 0.0241(19) 0.036(2) 0.032(2) 0.0162(18) 0.0052(16) 0.0008(16)
C6 0.030(2) 0.040(3) 0.026(2) 0.0053(18) -0.0055(17) -0.0128(18)
C7 0.029(2) 0.026(2) 0.031(2) -0.0086(17) 0.0029(17) 0.0000(16)
C8 0.0180(16) 0.0149(17) 0.0291(19) -0.0053(14) 0.0042(14) -0.0007(13)
C9 0.029(3) 0.013(2) 0.037(3) 0.000 0.003(2) 0.000
C10 0.029(2) 0.019(2) 0.054(3) -0.0048(19) 0.007(2) -0.0021(16)
C11 0.036(2) 0.027(2) 0.045(3) -0.0007(19) 0.009(2) -0.0090(18)
C12 0.049(4) 0.011(2) 0.030(3) 0.000 0.007(3) 0.000
C13 0.082(7) 0.016(4) 0.125(10) 0.000 -0.007(6) 0.000
C14 0.029(2) 0.031(2) 0.052(3) -0.014(2) 0.018(2) -0.0088(17)
C15 0.029(2) 0.057(3) 0.065(4) -0.015(3) 0.026(2) -0.004(2)
C16 0.035(3) 0.105(5) 0.046(3) -0.012(3) 0.024(2) -0.023(3)
C17 0.033(3) 0.112(6) 0.033(3) 0.007(3) 0.011(2) -0.025(3)
C18 0.028(2) 0.068(3) 0.0166(19) 0.0013(19) 0.0046(16) -0.013(2)
C19 0.029(2) 0.107(5) 0.042(3) 0.038(3) 0.010(2) -0.006(3)
C20 0.029(2) 0.039(3) 0.057(3) 0.025(2) 0.003(2) 0.0008(19)
C21 0.0187(17) 0.0211(19) 0.040(2) 0.0042(17) 0.0021(16) -0.0028(14)
C22 0.026(3) 0.018(3) 0.066(5) 0.000 0.006(3) 0.000
C23 0.036(3) 0.022(2) 0.109(5) 0.003(3) 0.021(3) 0.0014(19)
C24 0.038(3) 0.017(2) 0.107(5) 0.007(3) 0.014(3) -0.0043(19)
C25 0.030(3) 0.034(4) 0.084(6) 0.000 0.001(4) 0.000
C26 0.046(4) 0.022(4) 0.110(8) 0.000 0.008(5) 0.000
N1 0.0291(17) 0.0250(17) 0.0321(18) 0.0095(14) 0.0111(14) 0.0043(14)
N2 0.0173(14) 0.0150(14) 0.0188(15) -0.0011(11) 0.0043(11) -0.0014(11)
N3 0.019(2) 0.015(2) 0.034(3) 0.000 0.0037(18) 0.000
N4 0.0211(15) 0.0351(19) 0.0227(16) -0.0146(14) 0.0072(13) -0.0074(13)
N5 0.0141(13) 0.0251(17) 0.0231(16) 0.0011(13) -0.0004(12) -0.0009(11)
N6 0.020(2) 0.024(3) 0.049(3) 0.000 0.002(2) 0.000
S1 0.0340(5) 0.0400(6) 0.0186(5) -0.0044(4) 0.0070(4) -0.0112(4)
S2 0.0215(5) 0.0789(9) 0.0202(5) 0.0159(5) -0.0003(4) -0.0104(5)

loop_
_atom_type_symbol
_atom_type_description
_atom_type_scat_dispersion_real
_atom_type_scat_dispersion_imag
_atom_type_scat_source
C C 0.0033 0.0016 'International Tables Vol C Tables 4.2.6.8 and 6.1.1.4'
H H 0.0000 0.0000 'International Tables Vol C Tables 4.2.6.8 and 6.1.1.4'
N N 0.0061 0.0033 'International Tables Vol C Tables 4.2.6.8 and 6.1.1.4'
S S 0.1246 0.1234 'International Tables Vol C Tables 4.2.6.8 and 6.1.1.4'
Fe Fe 0.3463 0.8444 'International Tables Vol C Tables 4.2.6.8 and 6.1.1.4'

loop_
_geom_angle_atom_site_label_1
_geom_angle_atom_site_label_2
_geom_angle_atom_site_label_3
_geom_angle
_geom_angle_site_symmetry_1
_geom_angle_site_symmetry_3
N2 Fe1 N4 100.66(13) . .
N2 Fe1 N5 95.26(12) . .
N4 Fe1 N5 89.43(13) . .
N2 Fe1 N1 88.51(12) . .
N4 Fe1 N1 162.35(14) . .
N5 Fe1 N1 104.83(14) . .
N2 Fe1 S1 81.09(9) . .
N4 Fe1 S1 85.23(9) . .
N5 Fe1 S1 172.84(9) . .
N1 Fe1 S1 81.31(11) . .
N2 Fe1 S2 174.48(9) . .
N4 Fe1 S2 82.12(11) . .
N5 Fe1 S2 79.95(9) . .
N1 Fe1 S2 90.08(9) . .
S1 Fe1 S2 103.97(4) . .
N1 C1 C2 124.0(6) . .
C1 C2 C3 118.2(5) . .
C4 C3 C2 117.7(5) . .
C3 C4 C5 122.1(6) . .
N1 C5 C4 120.6(5) . .
N1 C5 C6 118.0(4) . .
C4 C5 C6 121.3(5) . .
C5 C6 S1 115.7(3) . .
C8 C7 S1 112.3(3) . .
N2 C8 N3 110.8(3) . .
N2 C8 C7 123.9(4) . .
N3 C8 C7 125.1(3) . .
C10 C9 C10 119.5(5) 6_657 .
C10 C9 N3 120.2(3) 6_657 .
C10 C9 N3 120.2(3) . .
C11 C10 C9 119.8(4) . .
C10 C11 C12 120.9(4) . .
C11 C12 C11 119.2(5) 6_657 .
C11 C12 C13 120.4(3) 6_657 .
C11 C12 C13 120.4(3) . .
N4 C14 C15 123.0(5) . .
C14 C15 C16 118.3(5) . .
C17 C16 C15 118.8(5) . .
C16 C17 C18 120.6(6) . .
N4 C18 C17 121.4(5) . .
N4 C18 C19 120.3(4) . .
C17 C18 C19 118.2(5) . .
C18 C19 S2 115.9(3) . .
C21 C20 S2 111.9(3) . .
N5 C21 N6 110.9(4) . .
N5 C21 C20 124.8(4) . .
N6 C21 C20 124.3(4) . .
C23 C22 C23 123.5(6) 6_657 .
C23 C22 N6 118.2(3) 6_657 .
C23 C22 N6 118.2(3) . .
C22 C23 C24 116.5(5) . .
C25 C24 C23 122.8(5) . .
C24 C25 C24 117.6(7) 6_657 .
C24 C25 C26 121.2(3) 6_657 .
C24 C25 C26 121.2(3) . .
C1 N1 C5 117.4(4) . .
C1 N1 Fe1 119.8(3) . .
C5 N1 Fe1 122.4(3) . .
C8 N2 N2 106.5(2) . 6_657
C8 N2 Fe1 121.3(3) . .
N2 N2 Fe1 130.45(11) 6_657 .
C8 N3 C8 105.3(4) . 6_657
C8 N3 C9 127.3(2) . .
C8 N3 C9 127.3(2) 6_657 .
C14 N4 C18 117.9(4) . .
C14 N4 Fe1 118.9(3) . .
C18 N4 Fe1 123.2(3) . .
C21 N5 N5 106.7(2) . 6_657
C21 N5 Fe1 121.5(3) . .
N5 N5 Fe1 130.18(11) 6_657 .
C21 N6 C21 104.8(5) . 6_657
C21 N6 C22 127.6(2) . .
C21 N6 C22 127.6(2) 6_657 .
C6 S1 C7 102.6(2) . .
C6 S1 Fe1 96.54(17) . .
C7 S1 Fe1 99.20(14) . .
C20 S2 C19 100.6(3) . .
C20 S2 Fe1 99.45(15) . .
C19 S2 Fe1 97.6(2) . .

loop_
_geom_bond_atom_site_label_1
_geom_bond_atom_site_label_2
_geom_bond_distance
_geom_bond_site_symmetry_2
Fe1 N2 2.088(3) .
Fe1 N4 2.089(3) .
Fe1 N5 2.092(3) .
Fe1 N1 2.117(4) .
Fe1 S1 2.4996(12) .
Fe1 S2 2.5159(14) .
C1 N1 1.340(6) .
C1 C2 1.373(8) .
C2 C3 1.413(10) .
C3 C4 1.335(9) .
C4 C5 1.393(6) .
C5 N1 1.355(6) .
C5 C6 1.497(7) .
C6 S1 1.804(4) .
C7 C8 1.494(6) .
C7 S1 1.810(5) .
C8 N2 1.315(5) .
C8 N3 1.349(5) .
C9 C10 1.396(5) 6_657
C9 C10 1.396(5) .
C9 N3 1.422(7) .
C10 C11 1.359(6) .
C11 C12 1.386(5) .
C12 C11 1.386(6) 6_657
C12 C13 1.535(9) .
C14 N4 1.336(6) .
C14 C15 1.380(7) .
C15 C16 1.384(9) .
C16 C17 1.354(9) .
C17 C18 1.374(7) .
C18 N4 1.351(6) .
C18 C19 1.525(7) .
C19 S2 1.813(5) .
C20 C21 1.470(6) .
C20 S2 1.792(6) .
C21 N5 1.313(5) .
C21 N6 1.363(5) .
C22 C23 1.357(6) 6_657
C22 C23 1.357(6) .
C22 N6 1.460(8) .
C23 C24 1.411(7) .
C24 C25 1.349(7) .
C25 C24 1.349(7) 6_657
C25 C26 1.511(10) .
N2 N2 1.396(6) 6_657
N3 C8 1.349(5) 6_657
N5 N5 1.404(6) 6_657
N6 C21 1.363(5) 6_657

loop_
_geom_torsion_atom_site_label_1
_geom_torsion_atom_site_label_2
_geom_torsion_atom_site_label_3
_geom_torsion_atom_site_label_4
_geom_torsion
_geom_torsion_site_symmetry_1
_geom_torsion_site_symmetry_4
N1 C1 C2 C3 0.3(7) . .
C1 C2 C3 C4 -1.3(7) . .
C2 C3 C4 C5 0.7(7) . .
C3 C4 C5 N1 1.1(7) . .
C3 C4 C5 C6 -174.6(4) . .
N1 C5 C6 S1 27.7(5) . .
C4 C5 C6 S1 -156.5(4) . .
S1 C7 C8 N2 -17.2(5) . .
S1 C7 C8 N3 167.3(3) . .
C10 C9 C10 C11 -0.3(4) 6_657 .
N3 C9 C10 C11 179.7(4) . .
C9 C10 C11 C12 0.5(7) . .
C10 C11 C12 C11 -0.3(4) . 6_657
C10 C11 C12 C13 179.7(4) . .
N4 C14 C15 C16 3.3(8) . .
C14 C15 C16 C17 -1.3(9) . .
C15 C16 C17 C18 -1.5(9) . .
C16 C17 C18 N4 2.7(9) . .
C16 C17 C18 C19 -173.9(6) . .
N4 C18 C19 S2 9.3(7) . .
C17 C18 C19 S2 -174.0(5) . .
S2 C20 C21 N5 -19.0(6) . .
S2 C20 C21 N6 162.0(3) . .
C23 C22 C23 C24 2.1(5) 6_657 .
N6 C22 C23 C24 -177.9(5) . .
C22 C23 C24 C25 -4.5(10) . .
C23 C24 C25 C24 2.3(5) . 6_657
C23 C24 C25 C26 -177.7(5) . .
C2 C1 N1 C5 1.4(6) . .
C2 C1 N1 Fe1 -171.4(4) . .
C4 C5 N1 C1 -2.0(6) . .
C6 C5 N1 C1 173.7(4) . .
C4 C5 N1 Fe1 170.5(3) . .
C6 C5 N1 Fe1 -13.7(5) . .
N3 C8 N2 N2 0.3(4) . 6_657
C7 C8 N2 N2 -175.7(4) . 6_657
N3 C8 N2 Fe1 -166.35(18) . .
C7 C8 N2 Fe1 17.6(5) . .
N2 C8 N3 C8 -0.12(18) . 6_657
C7 C8 N3 C8 175.9(4) . 6_657
N2 C8 N3 C9 179.88(18) . .
C7 C8 N3 C9 -4.1(4) . .
C10 C9 N3 C8 103.3(3) 6_657 .
C10 C9 N3 C8 -76.7(3) . .
C10 C9 N3 C8 -76.7(3) 6_657 6_657
C10 C9 N3 C8 103.3(3) . 6_657
C15 C14 N4 C18 -2.2(7) . .
C15 C14 N4 Fe1 175.9(4) . .
C17 C18 N4 C14 -0.9(7) . .
C19 C18 N4 C14 175.7(5) . .
C17 C18 N4 Fe1 -178.8(4) . .
C19 C18 N4 Fe1 -2.2(6) . .
N6 C21 N5 N5 1.3(5) . 6_657
C20 C21 N5 N5 -177.8(5) . 6_657
N6 C21 N5 Fe1 -165.8(2) . .
C20 C21 N5 Fe1 15.1(6) . .
N5 C21 N6 C21 -0.5(2) . 6_657
C20 C21 N6 C21 178.6(5) . 6_657
N5 C21 N6 C22 179.5(2) . .
C20 C21 N6 C22 -1.4(5) . .
C23 C22 N6 C21 71.3(4) 6_657 .
C23 C22 N6 C21 -108.7(4) . .
C23 C22 N6 C21 -108.7(4) 6_657 6_657
C23 C22 N6 C21 71.3(4) . 6_657
C5 C6 S1 C7 76.5(4) . .
C5 C6 S1 Fe1 -24.4(3) . .
C8 C7 S1 C6 -90.7(3) . .
C8 C7 S1 Fe1 8.2(3) . .
C21 C20 S2 C19 -87.5(4) . .
C21 C20 S2 Fe1 12.2(4) . .
C18 C19 S2 C20 91.4(5) . .
C18 C19 S2 Fe1 -9.7(5) . .

loop_
_platon_squeeze_void_nr
_platon_squeeze_void_average_x
_platon_squeeze_void_average_y
_platon_squeeze_void_average_z
_platon_squeeze_void_volume
_platon_squeeze_void_count_electrons
_platon_squeeze_void_content
1 0.500 0.000 0.000 1052 408 ' '
2 1.000 0.500 0.129 1051 408 ' '
